data_4087306
loop_
_publ_author_name
'See, Xin Yi'
'Beaumier, Evan P.'
'Davis-Gilbert, Zachary W'
'Dunn, Peter L.'
'Larsen, Jacob A.'
'Pearce, Adam J.'
'Wheeler, T. Alex'
'Tonks, Ian A.'

_publ_section_title
;
 Generation of Ti(II) Alkyne Trimerization Catalysts in the Absence of
 Strong Metal Reductants.
;
_journal_issue 7
_journal_name_full Organometallics
_journal_page_first 1383
_journal_page_last 1390
_journal_paper_doi 10.1021/acs.organomet.7b00096
_journal_volume 36
_journal_year 2017
_chemical_formula_moiety 'C57 H77 N5 Ti'
_chemical_formula_sum 'C57 H77 N5 Ti'
_chemical_formula_weight 880.13
_chemical_name_common 16121_0m
_chemical_name_systematic Ti(NTol)(iPr2-N^N)2
_space_group_crystal_system monoclinic
_space_group_IT_number 14
_space_group_name_Hall '-P 2ybc'
_space_group_name_H-M_alt 'P 1 21/c 1'
_symmetry_space_group_name_Hall '-P 2ybc'
_symmetry_space_group_name_H-M 'P 1 21/c 1'
_atom_sites_solution_hydrogens geom
_audit_creation_method SHELXL-2014/7
_cell_angle_alpha 90
_cell_angle_beta 104.510(13)
_cell_angle_gamma 90
_cell_formula_units_Z 4
_cell_length_a 15.516(2)
_cell_length_b 14.4749(17)
_cell_length_c 23.531(5)
_cell_measurement_reflns_used 9590
_cell_measurement_temperature 123(2)
_cell_measurement_theta_max 74.505
_cell_measurement_theta_min 2.9385
_cell_volume 5116.3(14)
_computing_cell_refinement 'SAINT, Bruker'
_computing_data_collection 'SMART, Bruker'
_computing_data_reduction 'SAINT, Bruker'
_computing_molecular_graphics 'SHELXTL, Bruker'
_computing_structure_refinement 'SHELXL-2014/7 (Sheldrick, 2014)'
_computing_structure_solution 'SHELXL-2014/7 (Sheldrick, 2014)'
_diffrn_ambient_temperature 123(2)
_diffrn_measured_fraction_theta_full 1.000
_diffrn_measured_fraction_theta_max 0.997
_diffrn_measurement_device_type 'Bruker SMART Platform CCD'
_diffrn_measurement_method 'area detector, omega scans per phi'
_diffrn_radiation_type CuK\a
_diffrn_radiation_wavelength 1.54178
_diffrn_reflns_av_R_equivalents 0.0968
_diffrn_reflns_av_unetI/netI 0.0275
_diffrn_reflns_Laue_measured_fraction_full 1.000
_diffrn_reflns_Laue_measured_fraction_max 0.997
_diffrn_reflns_limit_h_max 19
_diffrn_reflns_limit_h_min -19
_diffrn_reflns_limit_k_max 18
_diffrn_reflns_limit_k_min -18
_diffrn_reflns_limit_l_max 29
_diffrn_reflns_limit_l_min -29
_diffrn_reflns_number 133614
_diffrn_reflns_point_group_measured_fraction_full 1.000
_diffrn_reflns_point_group_measured_fraction_max 0.997
_diffrn_reflns_theta_full 67.679
_diffrn_reflns_theta_max 74.747
_diffrn_reflns_theta_min 2.942
_diffrn_source fine
_exptl_absorpt_coefficient_mu 1.715
_exptl_absorpt_correction_T_max 1.0000
_exptl_absorpt_correction_T_min 0.9001
_exptl_absorpt_correction_type multi-scan
_exptl_absorpt_process_details 'SADABS, R. Blessing, 1995'
_exptl_crystal_colour Brown
_exptl_crystal_density_diffrn 1.143
_exptl_crystal_description Block
_exptl_crystal_F_000 1904
_exptl_crystal_size_max 0.080
_exptl_crystal_size_mid 0.080
_exptl_crystal_size_min 0.050
_refine_diff_density_max 0.371
_refine_diff_density_min -0.606
_refine_diff_density_rms 0.045
_refine_ls_extinction_method none
_refine_ls_goodness_of_fit_ref 1.031
_refine_ls_hydrogen_treatment constr
_refine_ls_matrix_type full
_refine_ls_number_parameters 585
_refine_ls_number_reflns 10476
_refine_ls_number_restraints 0
_refine_ls_restrained_S_all 1.031
_refine_ls_R_factor_all 0.0453
_refine_ls_R_factor_gt 0.0386
_refine_ls_shift/su_max 0.002
_refine_ls_shift/su_mean 0.000
_refine_ls_structure_factor_coef Fsqd
_refine_ls_weighting_details 'w=1/[\s^2^(Fo^2^)+(0.0610P)^2^+1.7097P] where P=(Fo^2^+2Fc^2^)/3'
_refine_ls_weighting_scheme calc
_refine_ls_wR_factor_gt 0.1029
_refine_ls_wR_factor_ref 0.1091
_reflns_Friedel_coverage 0.000
_reflns_number_gt 9173
_reflns_number_total 10476
_reflns_threshold_expression 'I > 2\s(I)'
_cod_data_source_file om7b00096_si_002.cif
_cod_data_source_block 16121_0m
_cod_depositor_comments 'Adding full bibliography for 4087304--4087307.cif.'
_cod_original_cell_volume 5116.5(14)
_cod_database_code 4087306
_shelx_shelxl_version_number 2014/7
_shelx_space_group_comment
;
The symmetry employed for this shelxl refinement is uniquely defined
by the following loop, which should always be used as a source of
symmetry information in preference to the above space-group names.
They are only intended as comments.
;
_shelx_estimated_absorpt_t_min 0.875
_shelx_estimated_absorpt_t_max 0.919

loop_
_space_group_symop_operation_xyz
'x, y, z'
'-x, y+1/2, -z+1/2'
'-x, -y, -z'
'x, -y-1/2, z-1/2'

loop_
_atom_site_label
_atom_site_type_symbol
_atom_site_fract_x
_atom_site_fract_y
_atom_site_fract_z
_atom_site_U_iso_or_equiv
_atom_site_adp_type
_atom_site_occupancy
_atom_site_site_symmetry_order
_atom_site_calc_flag
_atom_site_refinement_flags_posn
_atom_site_refinement_flags_adp
Ti1 Ti 0.74723(2) 0.66301(2) 0.34988(2) 0.01777(7) Uani 1 1 d . .
N1 N 0.71290(8) 0.59539(9) 0.28843(5) 0.0244(2) Uani 1 1 d . .
N2 N 0.88695(7) 0.67855(8) 0.36039(5) 0.0189(2) Uani 1 1 d . .
N3 N 0.82823(8) 0.59322(8) 0.42151(5) 0.0198(2) Uani 1 1 d . .
N4 N 0.62690(7) 0.69915(8) 0.37171(5) 0.0172(2) Uani 1 1 d . .
N5 N 0.71362(7) 0.80599(8) 0.34469(5) 0.0185(2) Uani 1 1 d . .
C1 C 0.69032(9) 0.54236(10) 0.23801(6) 0.0235(3) Uani 1 1 d . .
C2 C 0.69150(11) 0.44593(11) 0.24069(6) 0.0288(3) Uani 1 1 d . .
H2 H 0.7076 0.4160 0.2778 0.035 Uiso 1 1 calc R U
C3 C 0.66932(11) 0.39328(11) 0.18968(7) 0.0295(3) Uani 1 1 d . .
H3 H 0.6700 0.3278 0.1926 0.035 Uiso 1 1 calc R U
C4 C 0.64628(11) 0.43409(11) 0.13458(7) 0.0304(3) Uani 1 1 d . .
C5 C 0.64426(14) 0.53026(12) 0.13217(7) 0.0388(4) Uani 1 1 d . .
H5 H 0.6277 0.5599 0.0950 0.047 Uiso 1 1 calc R U
C6 C 0.66582(12) 0.58368(11) 0.18254(7) 0.0337(3) Uani 1 1 d . .
H6 H 0.6640 0.6491 0.1794 0.040 Uiso 1 1 calc R U
C7 C 0.62430(15) 0.37527(13) 0.08010(8) 0.0438(4) Uani 1 1 d . .
H7A H 0.6795 0.3562 0.0704 0.066 Uiso 1 1 calc R U
H7B H 0.5878 0.4109 0.0474 0.066 Uiso 1 1 calc R U
H7C H 0.5913 0.3204 0.0870 0.066 Uiso 1 1 calc R U
C8 C 0.90075(9) 0.62180(9) 0.40561(6) 0.0197(3) Uani 1 1 d . .
H8 H 0.9589 0.6023 0.4257 0.024 Uiso 1 1 calc R U
C9 C 0.96029(9) 0.71072(9) 0.33905(6) 0.0205(3) Uani 1 1 d . .
C10 C 1.01469(9) 0.78197(10) 0.36898(7) 0.0242(3) Uani 1 1 d . .
C11 C 1.08833(10) 0.80904(11) 0.34854(8) 0.0326(3) Uani 1 1 d . .
H11 H 1.1267 0.8561 0.3688 0.039 Uiso 1 1 calc R U
C12 C 1.10614(11) 0.76859(12) 0.29959(9) 0.0365(4) Uani 1 1 d . .
H12 H 1.1573 0.7866 0.2871 0.044 Uiso 1 1 calc R U
C13 C 1.04929(11) 0.70158(12) 0.26868(7) 0.0328(3) Uani 1 1 d . .
H13 H 1.0610 0.6755 0.2343 0.039 Uiso 1 1 calc R U
C14 C 0.97507(10) 0.67176(10) 0.28724(7) 0.0248(3) Uani 1 1 d . .
C15 C 0.99621(10) 0.83092(10) 0.42188(7) 0.0250(3) Uani 1 1 d . .
H15 H 0.9379 0.8079 0.4272 0.030 Uiso 1 1 calc R U
C16 C 0.98865(11) 0.93558(10) 0.41245(7) 0.0302(3) Uani 1 1 d . .
H16A H 1.0463 0.9604 0.4098 0.045 Uiso 1 1 calc R U
H16B H 0.9712 0.9645 0.4455 0.045 Uiso 1 1 calc R U
H16C H 0.9437 0.9489 0.3760 0.045 Uiso 1 1 calc R U
C17 C 1.06819(11) 0.80846(11) 0.47788(7) 0.0324(3) Uani 1 1 d . .
H17A H 1.0697 0.7416 0.4847 0.049 Uiso 1 1 calc R U
H17B H 1.0546 0.8403 0.5113 0.049 Uiso 1 1 calc R U
H17C H 1.1263 0.8291 0.4733 0.049 Uiso 1 1 calc R U
C18 C 0.91227(10) 0.59952(11) 0.25322(6) 0.0264(3) Uani 1 1 d . .
H18 H 0.8509 0.6162 0.2559 0.032 Uiso 1 1 calc R U
C19 C 0.93275(12) 0.50381(12) 0.28014(8) 0.0360(4) Uani 1 1 d . .
H19A H 0.9928 0.4853 0.2785 0.054 Uiso 1 1 calc R U
H19B H 0.8894 0.4594 0.2581 0.054 Uiso 1 1 calc R U
H19 H 0.9292 0.5052 0.3211 0.054 Uiso 1 1 calc R U
C20 C 0.91064(14) 0.59597(15) 0.18779(7) 0.0427(4) Uani 1 1 d . .
H20A H 0.9012 0.6583 0.1711 0.064 Uiso 1 1 calc R U
H20B H 0.8622 0.5555 0.1672 0.064 Uiso 1 1 calc R U
H20C H 0.9675 0.5718 0.1832 0.064 Uiso 1 1 calc R U
C21 C 0.83494(9) 0.53674(9) 0.47220(6) 0.0200(3) Uani 1 1 d . .
C22 C 0.88057(9) 0.56918(10) 0.52832(6) 0.0215(3) Uani 1 1 d . .
C23 C 0.88406(9) 0.51184(11) 0.57673(6) 0.0252(3) Uani 1 1 d . .
H23 H 0.9157 0.5320 0.6146 0.030 Uiso 1 1 calc R U
C24 C 0.84251(10) 0.42647(11) 0.57081(7) 0.0272(3) Uani 1 1 d . .
H24 H 0.8457 0.3887 0.6043 0.033 Uiso 1 1 calc R U
C25 C 0.79654(10) 0.39673(10) 0.51594(7) 0.0274(3) Uani 1 1 d . .
H25 H 0.7669 0.3388 0.5121 0.033 Uiso 1 1 calc R U
C26 C 0.79264(9) 0.45002(10) 0.46573(6) 0.0232(3) Uani 1 1 d . .
C27 C 0.92101(10) 0.66551(10) 0.53760(6) 0.0248(3) Uani 1 1 d . .
H27 H 0.9497 0.6777 0.5048 0.030 Uiso 1 1 calc R U
C28 C 0.84866(12) 0.73832(12) 0.53386(8) 0.0375(4) Uani 1 1 d . .
H28A H 0.8072 0.7362 0.4949 0.056 Uiso 1 1 calc R U
H28B H 0.8760 0.7997 0.5405 0.056 Uiso 1 1 calc R U
H28C H 0.8163 0.7258 0.5639 0.056 Uiso 1 1 calc R U
C29 C 0.99276(11) 0.67649(13) 0.59503(7) 0.0356(4) Uani 1 1 d . .
H29A H 0.9657 0.6702 0.6283 0.053 Uiso 1 1 calc R U
H29B H 1.0203 0.7376 0.5961 0.053 Uiso 1 1 calc R U
H29C H 1.0383 0.6287 0.5975 0.053 Uiso 1 1 calc R U
C30 C 0.74264(10) 0.41447(10) 0.40603(6) 0.0263(3) Uani 1 1 d . .
H30 H 0.7673 0.4465 0.3759 0.032 Uiso 1 1 calc R U
C31 C 0.75345(12) 0.31051(12) 0.39860(8) 0.0356(4) Uani 1 1 d . .
H31A H 0.8168 0.2945 0.4100 0.053 Uiso 1 1 calc R U
H31B H 0.7283 0.2934 0.3575 0.053 Uiso 1 1 calc R U
H31C H 0.7221 0.2770 0.4236 0.053 Uiso 1 1 calc R U
C32 C 0.64428(12) 0.43900(13) 0.39386(8) 0.0388(4) Uani 1 1 d . .
H32A H 0.6173 0.4054 0.4212 0.058 Uiso 1 1 calc R U
H32B H 0.6143 0.4218 0.3535 0.058 Uiso 1 1 calc R U
H32C H 0.6379 0.5056 0.3991 0.058 Uiso 1 1 calc R U
C33 C 0.63622(9) 0.78538(9) 0.35609(5) 0.0177(2) Uani 1 1 d . .
H33 H 0.5904 0.8300 0.3532 0.021 Uiso 1 1 calc R U
C34 C 0.54199(9) 0.66856(8) 0.37766(6) 0.0184(2) Uani 1 1 d . .
C35 C 0.52932(10) 0.65886(9) 0.43457(6) 0.0220(3) Uani 1 1 d . .
C36 C 0.44591(10) 0.63078(10) 0.44022(7) 0.0275(3) Uani 1 1 d . .
H36 H 0.4361 0.6240 0.4783 0.033 Uiso 1 1 calc R U
C37 C 0.37702(10) 0.61256(11) 0.39117(7) 0.0294(3) Uani 1 1 d . .
H37 H 0.3201 0.5950 0.3957 0.035 Uiso 1 1 calc R U
C38 C 0.39129(9) 0.62004(10) 0.33575(7) 0.0263(3) Uani 1 1 d . .
H38 H 0.3439 0.6068 0.3025 0.032 Uiso 1 1 calc R U
C39 C 0.47420(9) 0.64680(9) 0.32749(6) 0.0215(3) Uani 1 1 d . .
C40 C 0.60431(10) 0.67764(11) 0.48867(6) 0.0266(3) Uani 1 1 d . .
H40 H 0.6595 0.6890 0.4751 0.032 Uiso 1 1 calc R U
C41 C 0.58693(15) 0.76383(12) 0.52095(8) 0.0444(4) Uani 1 1 d . .
H41A H 0.5792 0.8170 0.4943 0.067 Uiso 1 1 calc R U
H41B H 0.6375 0.7750 0.5547 0.067 Uiso 1 1 calc R U
H41C H 0.5328 0.7552 0.5346 0.067 Uiso 1 1 calc R U
C42 C 0.62250(12) 0.59526(12) 0.53028(7) 0.0345(3) Uani 1 1 d . .
H42A H 0.5703 0.5837 0.5456 0.052 Uiso 1 1 calc R U
H42B H 0.6741 0.6085 0.5629 0.052 Uiso 1 1 calc R U
H42C H 0.6347 0.5405 0.5090 0.052 Uiso 1 1 calc R U
C43 C 0.48934(9) 0.64728(11) 0.26622(6) 0.0253(3) Uani 1 1 d . .
H43 H 0.5540 0.6595 0.2700 0.030 Uiso 1 1 calc R U
C44 C 0.46687(11) 0.55245(13) 0.23682(7) 0.0347(3) Uani 1 1 d . .
H44A H 0.5009 0.5044 0.2622 0.052 Uiso 1 1 calc R U
H44B H 0.4824 0.5522 0.1989 0.052 Uiso 1 1 calc R U
H44C H 0.4031 0.5403 0.2306 0.052 Uiso 1 1 calc R U
C45 C 0.43614(12) 0.72376(14) 0.22821(7) 0.0384(4) Uani 1 1 d . .
H45A H 0.3724 0.7136 0.2240 0.058 Uiso 1 1 calc R U
H45B H 0.4485 0.7229 0.1894 0.058 Uiso 1 1 calc R U
H45C H 0.4534 0.7838 0.2468 0.058 Uiso 1 1 calc R U
C46 C 0.73904(8) 0.89827(9) 0.33712(6) 0.0192(2) Uani 1 1 d . .
C47 C 0.76809(9) 0.91973(9) 0.28633(6) 0.0213(3) Uani 1 1 d . .
C48 C 0.79730(9) 1.00935(10) 0.27974(7) 0.0250(3) Uani 1 1 d . .
H48 H 0.8178 1.0244 0.2461 0.030 Uiso 1 1 calc R U
C49 C 0.79681(10) 1.07687(10) 0.32160(7) 0.0271(3) Uani 1 1 d . .
H49 H 0.8166 1.1377 0.3164 0.032 Uiso 1 1 calc R U
C50 C 0.76748(10) 1.05548(10) 0.37096(7) 0.0252(3) Uani 1 1 d . .
H50 H 0.7666 1.1023 0.3991 0.030 Uiso 1 1 calc R U
C51 C 0.73903(9) 0.96629(9) 0.38031(6) 0.0210(3) Uani 1 1 d . .
C52 C 0.75905(11) 0.84841(10) 0.23789(7) 0.0275(3) Uani 1 1 d . .
H52 H 0.7694 0.7861 0.2568 0.033 Uiso 1 1 calc R U
C53 C 0.66335(13) 0.85055(12) 0.19942(7) 0.0368(4) Uani 1 1 d . .
H53A H 0.6219 0.8362 0.2235 0.055 Uiso 1 1 calc R U
H53B H 0.6568 0.8047 0.1680 0.055 Uiso 1 1 calc R U
H53C H 0.6502 0.9122 0.1822 0.055 Uiso 1 1 calc R U
C54 C 0.82555(16) 0.86072(14) 0.20049(9) 0.0483(5) Uani 1 1 d . .
H54A H 0.8121 0.9178 0.1776 0.072 Uiso 1 1 calc R U
H54B H 0.8213 0.8080 0.1738 0.072 Uiso 1 1 calc R U
H54C H 0.8860 0.8642 0.2261 0.072 Uiso 1 1 calc R U
C55 C 0.70919(10) 0.94730(10) 0.43624(6) 0.0239(3) Uani 1 1 d . .
H55 H 0.7022 0.8790 0.4395 0.029 Uiso 1 1 calc R U
C56 C 0.61855(11) 0.99219(11) 0.43331(7) 0.0317(3) Uani 1 1 d . .
H56A H 0.6232 1.0592 0.4291 0.048 Uiso 1 1 calc R U
H56B H 0.6005 0.9785 0.4694 0.048 Uiso 1 1 calc R U
H56C H 0.5741 0.9675 0.3995 0.048 Uiso 1 1 calc R U
C57 C 0.77762(12) 0.97993(12) 0.49133(7) 0.0352(4) Uani 1 1 d . .
H57A H 0.8363 0.9548 0.4914 0.053 Uiso 1 1 calc R U
H57B H 0.7601 0.9584 0.5263 0.053 Uiso 1 1 calc R U
H57C H 0.7803 1.0476 0.4916 0.053 Uiso 1 1 calc R U

loop_
_atom_site_aniso_label
_atom_site_aniso_U_11
_atom_site_aniso_U_22
_atom_site_aniso_U_33
_atom_site_aniso_U_23
_atom_site_aniso_U_13
_atom_site_aniso_U_12
Ti1 0.01829(12) 0.01667(12) 0.01777(12) -0.00092(8) 0.00345(9) -0.00037(8)
N1 0.0227(6) 0.0254(6) 0.0244(6) -0.0041(5) 0.0045(5) -0.0009(5)
N2 0.0184(5) 0.0191(5) 0.0194(5) -0.0009(4) 0.0050(4) -0.0023(4)
N3 0.0214(5) 0.0191(5) 0.0182(5) 0.0009(4) 0.0039(4) -0.0019(4)
N4 0.0180(5) 0.0163(5) 0.0175(5) 0.0002(4) 0.0044(4) -0.0013(4)
N5 0.0212(5) 0.0142(5) 0.0208(5) 0.0008(4) 0.0063(4) 0.0000(4)
C1 0.0222(6) 0.0246(7) 0.0239(6) -0.0047(5) 0.0058(5) -0.0016(5)
C2 0.0370(8) 0.0255(7) 0.0224(7) -0.0004(5) 0.0045(6) 0.0016(6)
C3 0.0378(8) 0.0209(7) 0.0292(7) -0.0043(6) 0.0073(6) -0.0022(6)
C4 0.0371(8) 0.0290(8) 0.0250(7) -0.0071(6) 0.0078(6) -0.0080(6)
C5 0.0614(11) 0.0302(8) 0.0226(7) 0.0014(6) 0.0065(7) -0.0075(7)
C6 0.0501(10) 0.0215(7) 0.0280(7) -0.0013(6) 0.0069(7) -0.0048(6)
C7 0.0679(13) 0.0342(9) 0.0290(8) -0.0095(7) 0.0113(8) -0.0137(8)
C8 0.0220(6) 0.0173(6) 0.0201(6) -0.0025(5) 0.0057(5) -0.0013(5)
C9 0.0180(6) 0.0202(6) 0.0243(6) 0.0035(5) 0.0070(5) 0.0018(5)
C10 0.0208(6) 0.0204(6) 0.0314(7) 0.0036(5) 0.0069(5) 0.0000(5)
C11 0.0254(7) 0.0271(7) 0.0470(9) 0.0030(7) 0.0124(7) -0.0045(6)
C12 0.0285(8) 0.0354(8) 0.0528(10) 0.0063(7) 0.0236(7) -0.0015(6)
C13 0.0323(8) 0.0354(8) 0.0368(8) 0.0032(7) 0.0200(7) 0.0051(6)
C14 0.0240(7) 0.0246(7) 0.0269(7) 0.0035(5) 0.0087(6) 0.0043(5)
C15 0.0221(6) 0.0221(7) 0.0299(7) -0.0017(5) 0.0048(6) -0.0046(5)
C16 0.0296(7) 0.0226(7) 0.0353(8) -0.0018(6) 0.0022(6) -0.0013(6)
C17 0.0314(8) 0.0281(8) 0.0338(8) 0.0022(6) 0.0007(6) -0.0044(6)
C18 0.0266(7) 0.0314(7) 0.0222(6) -0.0034(6) 0.0079(5) 0.0041(6)
C19 0.0392(9) 0.0289(8) 0.0361(8) -0.0048(6) 0.0026(7) 0.0009(7)
C20 0.0514(10) 0.0526(11) 0.0265(8) -0.0067(7) 0.0142(7) 0.0041(8)
C21 0.0205(6) 0.0188(6) 0.0223(6) 0.0017(5) 0.0084(5) 0.0019(5)
C22 0.0182(6) 0.0243(7) 0.0220(6) 0.0022(5) 0.0047(5) 0.0026(5)
C23 0.0218(6) 0.0317(7) 0.0221(6) 0.0042(6) 0.0057(5) 0.0033(5)
C24 0.0275(7) 0.0286(7) 0.0272(7) 0.0099(6) 0.0098(6) 0.0064(6)
C25 0.0317(7) 0.0196(6) 0.0339(8) 0.0041(6) 0.0135(6) 0.0004(5)
C26 0.0260(7) 0.0202(6) 0.0248(7) 0.0001(5) 0.0087(5) 0.0008(5)
C27 0.0247(7) 0.0278(7) 0.0203(6) -0.0001(5) 0.0028(5) -0.0033(5)
C28 0.0360(8) 0.0252(8) 0.0457(9) -0.0051(7) -0.0001(7) 0.0002(6)
C29 0.0319(8) 0.0423(9) 0.0277(8) 0.0013(7) -0.0017(6) -0.0087(7)
C30 0.0324(7) 0.0213(7) 0.0248(7) -0.0004(5) 0.0066(6) -0.0038(5)
C31 0.0352(8) 0.0273(8) 0.0391(9) -0.0069(7) -0.0001(7) 0.0010(6)
C32 0.0375(9) 0.0409(9) 0.0327(8) -0.0044(7) -0.0010(7) 0.0106(7)
C33 0.0197(6) 0.0173(6) 0.0156(5) -0.0020(4) 0.0035(5) -0.0007(5)
C34 0.0185(6) 0.0146(6) 0.0222(6) 0.0010(5) 0.0053(5) 0.0001(4)
C35 0.0250(7) 0.0182(6) 0.0239(7) 0.0018(5) 0.0079(5) -0.0009(5)
C36 0.0303(7) 0.0266(7) 0.0291(7) 0.0037(6) 0.0139(6) -0.0024(6)
C37 0.0225(7) 0.0282(7) 0.0399(8) 0.0021(6) 0.0122(6) -0.0045(6)
C38 0.0185(6) 0.0267(7) 0.0317(7) -0.0006(6) 0.0024(5) -0.0026(5)
C39 0.0208(6) 0.0193(6) 0.0236(6) 0.0004(5) 0.0044(5) 0.0001(5)
C40 0.0301(7) 0.0298(7) 0.0198(6) 0.0022(5) 0.0063(5) -0.0043(6)
C41 0.0617(12) 0.0272(8) 0.0354(9) -0.0050(7) -0.0043(8) 0.0020(8)
C42 0.0435(9) 0.0313(8) 0.0264(7) 0.0035(6) 0.0047(7) 0.0053(7)
C43 0.0213(6) 0.0319(7) 0.0209(6) -0.0012(6) 0.0017(5) -0.0011(5)
C44 0.0291(8) 0.0415(9) 0.0322(8) -0.0129(7) 0.0051(6) -0.0049(7)
C45 0.0389(9) 0.0469(10) 0.0278(8) 0.0100(7) 0.0056(7) 0.0075(7)
C46 0.0170(6) 0.0169(6) 0.0229(6) 0.0028(5) 0.0035(5) -0.0003(5)
C47 0.0195(6) 0.0200(6) 0.0249(6) 0.0040(5) 0.0062(5) 0.0016(5)
C48 0.0225(6) 0.0227(7) 0.0308(7) 0.0084(5) 0.0085(5) 0.0003(5)
C49 0.0237(7) 0.0188(6) 0.0377(8) 0.0058(6) 0.0058(6) -0.0030(5)
C50 0.0253(7) 0.0174(6) 0.0311(7) -0.0010(5) 0.0036(5) -0.0018(5)
C51 0.0204(6) 0.0180(6) 0.0232(6) 0.0009(5) 0.0032(5) -0.0005(5)
C52 0.0396(8) 0.0218(7) 0.0254(7) 0.0039(5) 0.0162(6) 0.0020(6)
C53 0.0535(10) 0.0271(8) 0.0261(7) -0.0030(6) 0.0031(7) -0.0023(7)
C54 0.0715(13) 0.0395(10) 0.0489(11) 0.0009(8) 0.0431(10) 0.0002(9)
C55 0.0301(7) 0.0193(6) 0.0220(6) -0.0030(5) 0.0059(5) -0.0030(5)
C56 0.0368(8) 0.0290(8) 0.0323(8) -0.0033(6) 0.0143(6) 0.0016(6)
C57 0.0438(9) 0.0329(8) 0.0253(7) -0.0041(6) 0.0016(6) -0.0085(7)

loop_
_atom_type_symbol
_atom_type_description
_atom_type_scat_dispersion_real
_atom_type_scat_dispersion_imag
_atom_type_scat_source
C C 0.0181 0.0091 'International Tables Vol C Tables 4.2.6.8 and 6.1.1.4'
H H 0.0000 0.0000 'International Tables Vol C Tables 4.2.6.8 and 6.1.1.4'
N N 0.0311 0.0180 'International Tables Vol C Tables 4.2.6.8 and 6.1.1.4'
Ti Ti 0.2191 1.8069 'International Tables Vol C Tables 4.2.6.8 and 6.1.1.4'

loop_
_geom_angle_atom_site_label_1
_geom_angle_atom_site_label_2
_geom_angle_atom_site_label_3
_geom_angle
N1 Ti1 N3 113.59(5)
N1 Ti1 N4 103.79(5)
N3 Ti1 N4 108.13(5)
N1 Ti1 N5 119.07(5)
N3 Ti1 N5 127.17(4)
N4 Ti1 N5 63.70(4)
N1 Ti1 N2 104.47(5)
N3 Ti1 N2 64.49(4)
N4 Ti1 N2 151.26(4)
N5 Ti1 N2 97.55(4)
C1 N1 Ti1 176.30(11)
C8 N2 C9 120.20(11)
C8 N2 Ti1 89.00(8)
C9 N2 Ti1 150.25(9)
C8 N3 C21 121.36(11)
C8 N3 Ti1 90.16(8)
C21 N3 Ti1 148.48(9)
C33 N4 C34 119.23(11)
C33 N4 Ti1 90.07(8)
C34 N4 Ti1 146.68(9)
C33 N5 C46 122.10(11)
C33 N5 Ti1 89.48(8)
C46 N5 Ti1 148.37(9)
N1 C1 C2 121.21(13)
N1 C1 C6 120.96(14)
C2 C1 C6 117.82(13)
C3 C2 C1 120.73(14)
C3 C2 H2 119.6
C1 C2 H2 119.6
C4 C3 C2 121.56(14)
C4 C3 H3 119.2
C2 C3 H3 119.2
C3 C4 C5 117.47(14)
C3 C4 C7 120.35(15)
C5 C4 C7 122.18(15)
C6 C5 C4 121.68(15)
C6 C5 H5 119.2
C4 C5 H5 119.2
C5 C6 C1 120.73(15)
C5 C6 H6 119.6
C1 C6 H6 119.6
C4 C7 H7A 109.5
C4 C7 H7B 109.5
H7A C7 H7B 109.5
C4 C7 H7C 109.5
H7A C7 H7C 109.5
H7B C7 H7C 109.5
N2 C8 N3 116.15(12)
N2 C8 H8 121.9
N3 C8 H8 121.9
C10 C9 C14 121.23(13)
C10 C9 N2 119.56(12)
C14 C9 N2 119.19(12)
C11 C10 C9 118.16(14)
C11 C10 C15 119.18(14)
C9 C10 C15 122.65(12)
C12 C11 C10 121.23(15)
C12 C11 H11 119.4
C10 C11 H11 119.4
C11 C12 C13 119.99(14)
C11 C12 H12 120.0
C13 C12 H12 120.0
C12 C13 C14 121.14(15)
C12 C13 H13 119.4
C14 C13 H13 119.4
C13 C14 C9 118.07(14)
C13 C14 C18 121.28(14)
C9 C14 C18 120.65(13)
C10 C15 C16 111.44(13)
C10 C15 C17 111.00(13)
C16 C15 C17 110.31(12)
C10 C15 H15 108.0
C16 C15 H15 108.0
C17 C15 H15 108.0
C15 C16 H16A 109.5
C15 C16 H16B 109.5
H16A C16 H16B 109.5
C15 C16 H16C 109.5
H16A C16 H16C 109.5
H16B C16 H16C 109.5
C15 C17 H17A 109.5
C15 C17 H17B 109.5
H17A C17 H17B 109.5
C15 C17 H17C 109.5
H17A C17 H17C 109.5
H17B C17 H17C 109.5
C14 C18 C19 111.63(13)
C14 C18 C20 113.60(14)
C19 C18 C20 109.64(14)
C14 C18 H18 107.2
C19 C18 H18 107.2
C20 C18 H18 107.2
C18 C19 H19A 109.5
C18 C19 H19B 109.5
H19A C19 H19B 109.5
C18 C19 H19 109.5
H19A C19 H19 109.5
H19B C19 H19 109.5
C18 C20 H20A 109.5
C18 C20 H20B 109.5
H20A C20 H20B 109.5
C18 C20 H20C 109.5
H20A C20 H20C 109.5
H20B C20 H20C 109.5
C26 C21 C22 120.55(13)
C26 C21 N3 119.07(12)
C22 C21 N3 120.33(12)
C23 C22 C21 118.15(13)
C23 C22 C27 119.73(13)
C21 C22 C27 122.03(12)
C24 C23 C22 121.69(14)
C24 C23 H23 119.2
C22 C23 H23 119.2
C25 C24 C23 119.45(13)
C25 C24 H24 120.3
C23 C24 H24 120.3
C24 C25 C26 121.42(14)
C24 C25 H25 119.3
C26 C25 H25 119.3
C25 C26 C21 118.70(13)
C25 C26 C30 119.97(13)
C21 C26 C30 121.33(13)
C22 C27 C28 110.70(12)
C22 C27 C29 113.88(13)
C28 C27 C29 109.96(13)
C22 C27 H27 107.3
C28 C27 H27 107.3
C29 C27 H27 107.3
C27 C28 H28A 109.5
C27 C28 H28B 109.5
H28A C28 H28B 109.5
C27 C28 H28C 109.5
H28A C28 H28C 109.5
H28B C28 H28C 109.5
C27 C29 H29A 109.5
C27 C29 H29B 109.5
H29A C29 H29B 109.5
C27 C29 H29C 109.5
H29A C29 H29C 109.5
H29B C29 H29C 109.5
C26 C30 C32 110.58(13)
C26 C30 C31 113.27(13)
C32 C30 C31 109.97(14)
C26 C30 H30 107.6
C32 C30 H30 107.6
C31 C30 H30 107.6
C30 C31 H31A 109.5
C30 C31 H31B 109.5
H31A C31 H31B 109.5
C30 C31 H31C 109.5
H31A C31 H31C 109.5
H31B C31 H31C 109.5
C30 C32 H32A 109.5
C30 C32 H32B 109.5
H32A C32 H32B 109.5
C30 C32 H32C 109.5
H32A C32 H32C 109.5
H32B C32 H32C 109.5
N4 C33 N5 115.88(12)
N4 C33 H33 122.1
N5 C33 H33 122.1
C39 C34 C35 121.51(12)
C39 C34 N4 120.08(12)
C35 C34 N4 118.39(12)
C36 C35 C34 118.28(13)
C36 C35 C40 120.46(13)
C34 C35 C40 121.27(12)
C37 C36 C35 121.07(14)
C37 C36 H36 119.5
C35 C36 H36 119.5
C38 C37 C36 119.88(13)
C38 C37 H37 120.1
C36 C37 H37 120.1
C37 C38 C39 121.48(14)
C37 C38 H38 119.3
C39 C38 H38 119.3
C38 C39 C34 117.68(13)
C38 C39 C43 119.90(13)
C34 C39 C43 122.36(12)
C35 C40 C41 111.79(13)
C35 C40 C42 112.22(13)
C41 C40 C42 110.42(13)
C35 C40 H40 107.4
C41 C40 H40 107.4
C42 C40 H40 107.4
C40 C41 H41A 109.5
C40 C41 H41B 109.5
H41A C41 H41B 109.5
C40 C41 H41C 109.5
H41A C41 H41C 109.5
H41B C41 H41C 109.5
C40 C42 H42A 109.5
C40 C42 H42B 109.5
H42A C42 H42B 109.5
C40 C42 H42C 109.5
H42A C42 H42C 109.5
H42B C42 H42C 109.5
C39 C43 C45 111.70(13)
C39 C43 C44 110.60(13)
C45 C43 C44 110.79(13)
C39 C43 H43 107.9
C45 C43 H43 107.9
C44 C43 H43 107.9
C43 C44 H44A 109.5
C43 C44 H44B 109.5
H44A C44 H44B 109.5
C43 C44 H44C 109.5
H44A C44 H44C 109.5
H44B C44 H44C 109.5
C43 C45 H45A 109.5
C43 C45 H45B 109.5
H45A C45 H45B 109.5
C43 C45 H45C 109.5
H45A C45 H45C 109.5
H45B C45 H45C 109.5
C47 C46 C51 120.79(12)
C47 C46 N5 118.11(12)
C51 C46 N5 121.04(12)
C48 C47 C46 118.65(13)
C48 C47 C52 121.35(13)
C46 C47 C52 119.76(12)
C49 C48 C47 121.04(13)
C49 C48 H48 119.5
C47 C48 H48 119.5
C50 C49 C48 119.93(13)
C50 C49 H49 120.0
C48 C49 H49 120.0
C49 C50 C51 121.41(14)
C49 C50 H50 119.3
C51 C50 H50 119.3
C50 C51 C46 118.17(13)
C50 C51 C55 118.54(12)
C46 C51 C55 123.29(12)
C47 C52 C54 113.90(14)
C47 C52 C53 108.85(13)
C54 C52 C53 110.62(15)
C47 C52 H52 107.8
C54 C52 H52 107.8
C53 C52 H52 107.8
C52 C53 H53A 109.5
C52 C53 H53B 109.5
H53A C53 H53B 109.5
C52 C53 H53C 109.5
H53A C53 H53C 109.5
H53B C53 H53C 109.5
C52 C54 H54A 109.5
C52 C54 H54B 109.5
H54A C54 H54B 109.5
C52 C54 H54C 109.5
H54A C54 H54C 109.5
H54B C54 H54C 109.5
C51 C55 C57 112.27(12)
C51 C55 C56 110.96(12)
C57 C55 C56 109.93(13)
C51 C55 H55 107.8
C57 C55 H55 107.8
C56 C55 H55 107.8
C55 C56 H56A 109.5
C55 C56 H56B 109.5
H56A C56 H56B 109.5
C55 C56 H56C 109.5
H56A C56 H56C 109.5
H56B C56 H56C 109.5
C55 C57 H57A 109.5
C55 C57 H57B 109.5
H57A C57 H57B 109.5
C55 C57 H57C 109.5
H57A C57 H57C 109.5
H57B C57 H57C 109.5

loop_
_geom_bond_atom_site_label_1
_geom_bond_atom_site_label_2
_geom_bond_distance
Ti1 N1 1.7166(12)
Ti1 N3 2.0929(12)
Ti1 N4 2.1223(11)
Ti1 N5 2.1302(11)
Ti1 N2 2.1316(12)
N1 C1 1.3825(19)
N2 C8 1.3186(18)
N2 C9 1.4319(17)
N3 C8 1.3373(18)
N3 C21 1.4280(17)
N4 C33 1.3194(17)
N4 C34 1.4296(17)
N5 C33 1.3284(17)
N5 C46 1.4166(17)
C1 C2 1.397(2)
C1 C6 1.399(2)
C2 C3 1.390(2)
C2 H2 0.9500
C3 C4 1.388(2)
C3 H3 0.9500
C4 C5 1.393(2)
C4 C7 1.505(2)
C5 C6 1.384(2)
C5 H5 0.9500
C6 H6 0.9500
C7 H7A 0.9800
C7 H7B 0.9800
C7 H7C 0.9800
C8 H8 0.9500
C9 C10 1.405(2)
C9 C14 1.413(2)
C10 C11 1.402(2)
C10 C15 1.521(2)
C11 C12 1.380(3)
C11 H11 0.9500
C12 C13 1.388(3)
C12 H12 0.9500
C13 C14 1.398(2)
C13 H13 0.9500
C14 C18 1.514(2)
C15 C16 1.531(2)
C15 C17 1.534(2)
C15 H15 1.0000
C16 H16A 0.9800
C16 H16B 0.9800
C16 H16C 0.9800
C17 H17A 0.9800
C17 H17B 0.9800
C17 H17C 0.9800
C18 C19 1.523(2)
C18 C20 1.534(2)
C18 H18 1.0000
C19 H19A 0.9800
C19 H19B 0.9800
C19 H19 0.9800
C20 H20A 0.9800
C20 H20B 0.9800
C20 H20C 0.9800
C21 C26 1.407(2)
C21 C22 1.413(2)
C22 C23 1.399(2)
C22 C27 1.522(2)
C23 C24 1.385(2)
C23 H23 0.9500
C24 C25 1.378(2)
C24 H24 0.9500
C25 C26 1.400(2)
C25 H25 0.9500
C26 C30 1.515(2)
C27 C28 1.526(2)
C27 C29 1.529(2)
C27 H27 1.0000
C28 H28A 0.9800
C28 H28B 0.9800
C28 H28C 0.9800
C29 H29A 0.9800
C29 H29B 0.9800
C29 H29C 0.9800
C30 C32 1.523(2)
C30 C31 1.529(2)
C30 H30 1.0000
C31 H31A 0.9800
C31 H31B 0.9800
C31 H31C 0.9800
C32 H32A 0.9800
C32 H32B 0.9800
C32 H32C 0.9800
C33 H33 0.9500
C34 C39 1.406(2)
C34 C35 1.409(2)
C35 C36 1.394(2)
C35 C40 1.519(2)
C36 C37 1.388(2)
C36 H36 0.9500
C37 C38 1.381(2)
C37 H37 0.9500
C38 C39 1.403(2)
C38 H38 0.9500
C39 C43 1.518(2)
C40 C41 1.520(2)
C40 C42 1.524(2)
C40 H40 1.0000
C41 H41A 0.9800
C41 H41B 0.9800
C41 H41C 0.9800
C42 H42A 0.9800
C42 H42B 0.9800
C42 H42C 0.9800
C43 C45 1.529(2)
C43 C44 1.537(2)
C43 H43 1.0000
C44 H44A 0.9800
C44 H44B 0.9800
C44 H44C 0.9800
C45 H45A 0.9800
C45 H45B 0.9800
C45 H45C 0.9800
C46 C47 1.4135(19)
C46 C51 1.4151(19)
C47 C48 1.396(2)
C47 C52 1.518(2)
C48 C49 1.389(2)
C48 H48 0.9500
C49 C50 1.384(2)
C49 H49 0.9500
C50 C51 1.400(2)
C50 H50 0.9500
C51 C55 1.5256(19)
C52 C54 1.525(2)
C52 C53 1.533(2)
C52 H52 1.0000
C53 H53A 0.9800
C53 H53B 0.9800
C53 H53C 0.9800
C54 H54A 0.9800
C54 H54B 0.9800
C54 H54C 0.9800
C55 C57 1.530(2)
C55 C56 1.535(2)
C55 H55 1.0000
C56 H56A 0.9800
C56 H56B 0.9800
C56 H56C 0.9800
C57 H57A 0.9800
C57 H57B 0.9800
C57 H57C 0.9800

loop_
_geom_torsion_atom_site_label_1
_geom_torsion_atom_site_label_2
_geom_torsion_atom_site_label_3
_geom_torsion_atom_site_label_4
_geom_torsion
N1 C1 C2 C3 -179.51(14)
C6 C1 C2 C3 0.3(2)
C1 C2 C3 C4 0.7(3)
C2 C3 C4 C5 -1.4(3)
C2 C3 C4 C7 178.81(17)
C3 C4 C5 C6 1.1(3)
C7 C4 C5 C6 -179.07(19)
C4 C5 C6 C1 -0.2(3)
N1 C1 C6 C5 179.26(16)
C2 C1 C6 C5 -0.5(3)
C9 N2 C8 N3 -178.17(11)
Ti1 N2 C8 N3 -4.12(11)
C21 N3 C8 N2 -175.68(12)
Ti1 N3 C8 N2 4.19(12)
C8 N2 C9 C10 -78.41(16)
Ti1 N2 C9 C10 113.65(18)
C8 N2 C9 C14 103.30(15)
Ti1 N2 C9 C14 -64.6(2)
C14 C9 C10 C11 -4.6(2)
N2 C9 C10 C11 177.15(13)
C14 C9 C10 C15 174.81(13)
N2 C9 C10 C15 -3.4(2)
C9 C10 C11 C12 1.5(2)
C15 C10 C11 C12 -177.95(15)
C10 C11 C12 C13 1.8(3)
C11 C12 C13 C14 -2.0(3)
C12 C13 C14 C9 -1.0(2)
C12 C13 C14 C18 179.24(15)
C10 C9 C14 C13 4.4(2)
N2 C9 C14 C13 -177.35(13)
C10 C9 C14 C18 -175.90(13)
N2 C9 C14 C18 2.4(2)
C11 C10 C15 C16 55.09(18)
C9 C10 C15 C16 -124.31(14)
C11 C10 C15 C17 -68.29(18)
C9 C10 C15 C17 112.31(15)
C13 C14 C18 C19 98.46(17)
C9 C14 C18 C19 -81.25(17)
C13 C14 C18 C20 -26.1(2)
C9 C14 C18 C20 154.15(14)
C8 N3 C21 C26 -121.98(14)
Ti1 N3 C21 C26 58.3(2)
C8 N3 C21 C22 60.44(17)
Ti1 N3 C21 C22 -119.33(17)
C26 C21 C22 C23 1.4(2)
N3 C21 C22 C23 178.97(12)
C26 C21 C22 C27 -175.22(12)
N3 C21 C22 C27 2.3(2)
C21 C22 C23 C24 -1.6(2)
C27 C22 C23 C24 175.18(13)
C22 C23 C24 C25 0.1(2)
C23 C24 C25 C26 1.5(2)
C24 C25 C26 C21 -1.6(2)
C24 C25 C26 C30 179.08(14)
C22 C21 C26 C25 0.1(2)
N3 C21 C26 C25 -177.46(12)
C22 C21 C26 C30 179.39(13)
N3 C21 C26 C30 1.8(2)
C23 C22 C27 C28 -101.28(16)
C21 C22 C27 C28 75.31(17)
C23 C22 C27 C29 23.22(19)
C21 C22 C27 C29 -160.18(14)
C25 C26 C30 C32 85.83(17)
C21 C26 C30 C32 -93.44(17)
C25 C26 C30 C31 -38.1(2)
C21 C26 C30 C31 142.60(14)
C34 N4 C33 N5 -172.32(11)
Ti1 N4 C33 N5 -8.96(11)
C46 N5 C33 N4 -169.16(12)
Ti1 N5 C33 N4 8.92(11)
C33 N4 C34 C39 78.11(16)
Ti1 N4 C34 C39 -70.5(2)
C33 N4 C34 C35 -103.43(14)
Ti1 N4 C34 C35 107.98(16)
C39 C34 C35 C36 -2.8(2)
N4 C34 C35 C36 178.75(12)
C39 C34 C35 C40 176.74(13)
N4 C34 C35 C40 -1.69(19)
C34 C35 C36 C37 0.2(2)
C40 C35 C36 C37 -179.40(14)
C35 C36 C37 C38 1.6(2)
C36 C37 C38 C39 -0.7(2)
C37 C38 C39 C34 -1.9(2)
C37 C38 C39 C43 175.41(14)
C35 C34 C39 C38 3.6(2)
N4 C34 C39 C38 -177.96(12)
C35 C34 C39 C43 -173.57(13)
N4 C34 C39 C43 4.8(2)
C36 C35 C40 C41 -69.39(18)
C34 C35 C40 C41 111.07(16)
C36 C35 C40 C42 55.30(19)
C34 C35 C40 C42 -124.24(14)
C38 C39 C43 C45 69.45(18)
C34 C39 C43 C45 -113.41(15)
C38 C39 C43 C44 -54.44(18)
C34 C39 C43 C44 122.70(14)
C33 N5 C46 C47 -128.55(13)
Ti1 N5 C46 C47 55.1(2)
C33 N5 C46 C51 54.10(18)
Ti1 N5 C46 C51 -122.24(16)
C51 C46 C47 C48 0.3(2)
N5 C46 C47 C48 -177.00(12)
C51 C46 C47 C52 -174.06(13)
N5 C46 C47 C52 8.59(19)
C46 C47 C48 C49 -0.9(2)
C52 C47 C48 C49 173.37(14)
C47 C48 C49 C50 0.4(2)
C48 C49 C50 C51 0.9(2)
C49 C50 C51 C46 -1.4(2)
C49 C50 C51 C55 178.90(13)
C47 C46 C51 C50 0.8(2)
N5 C46 C51 C50 178.07(12)
C47 C46 C51 C55 -179.52(12)
N5 C46 C51 C55 -2.2(2)
C48 C47 C52 C54 31.0(2)
C46 C47 C52 C54 -154.72(15)
C48 C47 C52 C53 -92.90(16)
C46 C47 C52 C53 81.34(16)
C50 C51 C55 C57 -50.98(18)
C46 C51 C55 C57 129.35(14)
C50 C51 C55 C56 72.48(16)
C46 C51 C55 C56 -107.20(15)
